data_7132226
loop_
_publ_author_name
'Huang, Xuan'
'You, Huichao'
'Fang, Fang'
'Wang, Fan'
'Liu, Zhongquan'

_publ_section_title
;
 A Free Radical Nitration of Olefins with NaNO2/I2O5
;
_journal_name_full 'Chemical Communications'
_journal_paper_doi 10.1039/D3CC04275H
_journal_year 2023
_chemical_formula_moiety 'C12 H10 N2 O4'
_chemical_formula_sum 'C12 H10 N2 O4'
_chemical_formula_weight 246.22
_space_group_crystal_system monoclinic
_space_group_IT_number 14
_space_group_name_Hall '-P 2ybc'
_space_group_name_H-M_alt 'P 1 21/c 1'
_atom_sites_solution_hydrogens geom
_atom_sites_solution_primary direct
_audit_creation_date 2017-05-10
_audit_creation_method
;
Olex2 1.2
(compiled 2017.03.28 svn.r3405 for OlexSys, GUI svn.r5335)
;
_audit_update_record
;
2023-07-11 deposited with the CCDC.	2023-10-17 downloaded from the CCDC.
;
_cell_angle_alpha 90
_cell_angle_beta 101.888(7)
_cell_angle_gamma 90
_cell_formula_units_Z 4
_cell_length_a 7.5350(6)
_cell_length_b 14.4032(11)
_cell_length_c 10.8824(8)
_cell_measurement_reflns_used 661
_cell_measurement_temperature 292.61(10)
_cell_measurement_theta_max 22.1570
_cell_measurement_theta_min 3.8240
_cell_volume 1155.72(16)
_computing_cell_refinement
;
CrysAlisPro, Agilent Technologies,
Version 1.171.36.28 (release 01-02-2013 CrysAlis171 .NET)
(compiled Feb  1 2013,16:14:44)
;
_computing_data_collection
;
CrysAlisPro, Agilent Technologies,
Version 1.171.36.28 (release 01-02-2013 CrysAlis171 .NET)
(compiled Feb  1 2013,16:14:44)
;
_computing_data_reduction
;
CrysAlisPro, Agilent Technologies,
Version 1.171.36.28 (release 01-02-2013 CrysAlis171 .NET)
(compiled Feb  1 2013,16:14:44)
;
_computing_molecular_graphics 'Olex2 (Dolomanov et al., 2009)'
_computing_publication_material 'Olex2 (Dolomanov et al., 2009)'
_computing_structure_refinement 'ShelXL (Sheldrick, 2015)'
_computing_structure_solution 'ShelXS (Sheldrick, 2008)'
_diffrn_ambient_temperature 292.61(10)
_diffrn_detector_area_resol_mean 16.0733
_diffrn_measured_fraction_theta_full 0.997
_diffrn_measured_fraction_theta_max 0.996
_diffrn_measurement_details
;
#__ type_ start__ end____ width___ exp.time_
  1 omega -102.00  -63.00   1.5000    4.0000
omega____ theta____ kappa____ phi______ frames
    -      -19.5055  178.0000   60.0000 26

#__ type_ start__ end____ width___ exp.time_
  2 omega    9.00   67.50   1.5000    4.0000
omega____ theta____ kappa____ phi______ frames
    -       22.7867  -99.0000  -30.0000 39

#__ type_ start__ end____ width___ exp.time_
  3 omega  -33.00   82.50   1.5000    4.0000
omega____ theta____ kappa____ phi______ frames
    -       22.7867    0.0000  -30.0000 77
;
_diffrn_measurement_device_type 'SuperNova, Dual, Cu at zero, Eos'
_diffrn_measurement_method '\w scans'
_diffrn_orient_matrix_UB_11 -0.0817822000
_diffrn_orient_matrix_UB_12 0.0193000000
_diffrn_orient_matrix_UB_13 0.0111440000
_diffrn_orient_matrix_UB_21 -0.0358220000
_diffrn_orient_matrix_UB_22 -0.0453035000
_diffrn_orient_matrix_UB_23 0.0031068000
_diffrn_orient_matrix_UB_31 0.0357553000
_diffrn_orient_matrix_UB_32 -0.0011397000
_diffrn_orient_matrix_UB_33 0.0656024000
_diffrn_radiation_monochromator mirror
_diffrn_radiation_type MoK\a
_diffrn_radiation_wavelength 0.71073
_diffrn_reflns_av_R_equivalents 0.0342
_diffrn_reflns_av_unetI/netI 0.0615
_diffrn_reflns_Laue_measured_fraction_full 0.997
_diffrn_reflns_Laue_measured_fraction_max 0.996
_diffrn_reflns_limit_h_max 8
_diffrn_reflns_limit_h_min -9
_diffrn_reflns_limit_k_max 13
_diffrn_reflns_limit_k_min -17
_diffrn_reflns_limit_l_max 13
_diffrn_reflns_limit_l_min -7
_diffrn_reflns_number 3963
_diffrn_reflns_point_group_measured_fraction_full 0.997
_diffrn_reflns_point_group_measured_fraction_max 0.996
_diffrn_reflns_theta_full 25.242
_diffrn_reflns_theta_max 26.021
_diffrn_reflns_theta_min 3.334
_diffrn_source 'SuperNova (Mo) X-ray Source'
_exptl_absorpt_coefficient_mu 0.108
_exptl_absorpt_correction_T_max 1.00000
_exptl_absorpt_correction_T_min 0.39445
_exptl_absorpt_correction_type multi-scan
_exptl_absorpt_process_details
;
CrysAlisPro, Agilent Technologies,
Version 1.171.36.28 (release 01-02-2013 CrysAlis171 .NET)
(compiled Feb  1 2013,16:14:44)
Empirical absorption correction using spherical harmonics,
 implemented in SCALE3 ABSPACK scaling algorithm.
;
_exptl_crystal_colour 'clear light colourless'
_exptl_crystal_colour_lustre clear
_exptl_crystal_colour_modifier light
_exptl_crystal_colour_primary colourless
_exptl_crystal_density_diffrn 1.415
_exptl_crystal_description block
_exptl_crystal_F_000 512
_exptl_crystal_size_max 0.17
_exptl_crystal_size_mid 0.15
_exptl_crystal_size_min 0.14
_refine_diff_density_max 0.201
_refine_diff_density_min -0.272
_refine_diff_density_rms 0.058
_refine_ls_extinction_method none
_refine_ls_goodness_of_fit_ref 1.027
_refine_ls_hydrogen_treatment constr
_refine_ls_matrix_type full
_refine_ls_number_parameters 163
_refine_ls_number_reflns 2271
_refine_ls_number_restraints 0
_refine_ls_restrained_S_all 1.027
_refine_ls_R_factor_all 0.1130
_refine_ls_R_factor_gt 0.0647
_refine_ls_shift/su_max 0.001
_refine_ls_shift/su_mean 0.000
_refine_ls_structure_factor_coef Fsqd
_refine_ls_weighting_details 'w=1/[\s^2^(Fo^2^)+(0.0612P)^2^+0.3620P] where P=(Fo^2^+2Fc^2^)/3'
_refine_ls_weighting_scheme calc
_refine_ls_wR_factor_gt 0.1421
_refine_ls_wR_factor_ref 0.1772
_reflns_Friedel_coverage 0.000
_reflns_number_gt 1280
_reflns_number_total 2271
_reflns_threshold_expression 'I > 2\s(I)'
_cod_data_source_file d3cc04275h2.cif
_cod_data_source_block zhangyy_0507
_cod_original_cell_volume 1155.71(16)
_cod_database_code 7132226
_shelx_shelxl_version_number 2014/7
_chemical_oxdiff_formula 'C H O N'
_shelx_space_group_comment
;
The symmetry employed for this shelxl refinement is uniquely defined
by the following loop, which should always be used as a source of
symmetry information in preference to the above space-group names.
They are only intended as comments.
;
_reflns_odcompleteness_completeness 99.43
_reflns_odcompleteness_iscentric 1
_reflns_odcompleteness_theta 26.32
_olex2_refinement_description
;
1. Fixed Uiso
 At 1.2 times of:
  All C(H) groups, All C(H,H) groups
2.a Secondary CH2 refined with riding coordinates:
 C9(H9A,H9B), C10(H10A,H10B)
2.b Aromatic/amide H refined with riding coordinates:
 C3(H3), C4(H4), C5(H5), C6(H6), C11(H11), C12(H12)
;
_olex2_date_sample_data_collection 2017-05-09
_olex2_submission_special_instructions 'No special instructions were received'

loop_
_space_group_symop_operation_xyz
'x, y, z'
'-x, y+1/2, -z+1/2'
'-x, -y, -z'
'x, -y-1/2, z-1/2'

loop_
_atom_site_label
_atom_site_type_symbol
_atom_site_fract_x
_atom_site_fract_y
_atom_site_fract_z
_atom_site_U_iso_or_equiv
_atom_site_adp_type
_atom_site_occupancy
_atom_site_site_symmetry_order
_atom_site_calc_flag
_atom_site_refinement_flags_posn
_atom_site_refinement_flags_adp
_atom_site_refinement_flags_occupancy
_atom_site_disorder_assembly
_atom_site_disorder_group
O1 O 0.0537(4) 0.14518(18) 0.2690(2) 0.0728(8) Uani 1 1 d . . . . .
O2 O 0.2867(3) 0.13235(17) -0.08583(19) 0.0625(7) Uani 1 1 d . . . . .
O3 O 0.2651(5) 0.60305(19) 0.0344(2) 0.0999(11) Uani 1 1 d . . . . .
O4 O 0.4159(4) 0.62860(19) 0.2193(3) 0.0978(10) Uani 1 1 d . . . . .
N1 N 0.1685(3) 0.16270(17) 0.0889(2) 0.0463(6) Uani 1 1 d . . . . .
N2 N 0.3458(4) 0.5761(2) 0.1360(3) 0.0632(8) Uani 1 1 d . . . . .
C1 C 0.1206(4) 0.1126(2) 0.1863(3) 0.0494(8) Uani 1 1 d . . . . .
C2 C 0.1653(4) 0.0142(2) 0.1654(3) 0.0470(8) Uani 1 1 d . . . . .
C3 C 0.1450(5) -0.0646(2) 0.2323(3) 0.0579(9) Uani 1 1 d . . . . .
H3 H 0.0959 -0.0619 0.3039 0.069 Uiso 1 1 calc R . . . .
C4 C 0.1999(5) -0.1481(2) 0.1894(3) 0.0639(10) Uani 1 1 d . . . . .
H4 H 0.1891 -0.2023 0.2337 0.077 Uiso 1 1 calc R . . . .
C5 C 0.2702(5) -0.1525(2) 0.0825(3) 0.0634(10) Uani 1 1 d . . . . .
H5 H 0.3052 -0.2096 0.0554 0.076 Uiso 1 1 calc R . . . .
C6 C 0.2894(4) -0.0731(2) 0.0147(3) 0.0552(9) Uani 1 1 d . . . . .
H6 H 0.3373 -0.0758 -0.0574 0.066 Uiso 1 1 calc R . . . .
C7 C 0.2354(4) 0.0097(2) 0.0577(3) 0.0442(7) Uani 1 1 d . . . . .
C8 C 0.2376(4) 0.1054(2) 0.0070(3) 0.0467(7) Uani 1 1 d . . . . .
C9 C 0.1469(4) 0.2625(2) 0.0721(3) 0.0558(9) Uani 1 1 d . . . . .
H9A H 0.0643 0.2852 0.1229 0.067 Uiso 1 1 calc R . . . .
H9B H 0.0936 0.2756 -0.0152 0.067 Uiso 1 1 calc R . . . .
C10 C 0.3253(5) 0.3134(2) 0.1084(3) 0.0623(9) Uani 1 1 d . . . . .
H10A H 0.3743 0.3042 0.1972 0.075 Uiso 1 1 calc R . . . .
H10B H 0.4109 0.2877 0.0622 0.075 Uiso 1 1 calc R . . . .
C11 C 0.3038(5) 0.4150(2) 0.0818(3) 0.0606(9) Uani 1 1 d . . . . .
H11 H 0.2482 0.4335 0.0012 0.073 Uiso 1 1 calc R . . . .
C12 C 0.3579(5) 0.4779(2) 0.1639(3) 0.0614(9) Uani 1 1 d . . . . .
H12 H 0.4075 0.4595 0.2457 0.074 Uiso 1 1 calc R . . . .

loop_
_atom_site_aniso_label
_atom_site_aniso_U_11
_atom_site_aniso_U_22
_atom_site_aniso_U_33
_atom_site_aniso_U_23
_atom_site_aniso_U_13
_atom_site_aniso_U_12
O1 0.105(2) 0.0570(17) 0.0636(14) -0.0080(12) 0.0348(13) 0.0039(15)
O2 0.0743(16) 0.0540(16) 0.0639(14) 0.0046(11) 0.0250(11) -0.0001(13)
O3 0.171(3) 0.0515(17) 0.0666(17) 0.0077(13) 0.0002(17) 0.002(2)
O4 0.128(3) 0.0467(17) 0.102(2) -0.0086(15) -0.0157(17) -0.0125(18)
N1 0.0537(15) 0.0321(15) 0.0526(14) 0.0003(11) 0.0097(11) 0.0041(13)
N2 0.087(2) 0.0374(17) 0.0632(18) 0.0023(14) 0.0108(15) 0.0019(17)
C1 0.0568(19) 0.043(2) 0.0476(17) -0.0031(14) 0.0089(14) -0.0029(16)
C2 0.0486(18) 0.0377(18) 0.0516(17) 0.0015(13) 0.0035(13) -0.0028(15)
C3 0.060(2) 0.048(2) 0.063(2) 0.0092(16) 0.0081(15) -0.0102(18)
C4 0.064(2) 0.039(2) 0.085(2) 0.0142(17) 0.0065(18) -0.0063(18)
C5 0.053(2) 0.034(2) 0.099(3) -0.0047(18) 0.0054(18) -0.0021(17)
C6 0.052(2) 0.043(2) 0.070(2) -0.0054(15) 0.0112(15) -0.0019(17)
C7 0.0404(16) 0.0337(17) 0.0558(18) -0.0034(13) 0.0036(12) -0.0020(14)
C8 0.0449(17) 0.0401(19) 0.0542(17) -0.0021(14) 0.0079(13) -0.0001(15)
C9 0.062(2) 0.0353(19) 0.070(2) 0.0029(15) 0.0134(15) 0.0060(17)
C10 0.067(2) 0.0353(19) 0.083(2) -0.0041(16) 0.0104(17) -0.0026(18)
C11 0.074(2) 0.042(2) 0.065(2) -0.0015(16) 0.0126(16) -0.0039(19)
C12 0.075(2) 0.040(2) 0.065(2) 0.0028(16) 0.0038(17) -0.0061(19)

loop_
_atom_type_symbol
_atom_type_description
_atom_type_scat_dispersion_real
_atom_type_scat_dispersion_imag
_atom_type_scat_source
C C 0.0033 0.0016 'International Tables Vol C Tables 4.2.6.8 and 6.1.1.4'
H H 0.0000 0.0000 'International Tables Vol C Tables 4.2.6.8 and 6.1.1.4'
N N 0.0061 0.0033 'International Tables Vol C Tables 4.2.6.8 and 6.1.1.4'
O O 0.0106 0.0060 'International Tables Vol C Tables 4.2.6.8 and 6.1.1.4'

loop_
_geom_angle_atom_site_label_1
_geom_angle_atom_site_label_2
_geom_angle_atom_site_label_3
_geom_angle
_geom_angle_site_symmetry_1
_geom_angle_site_symmetry_3
_geom_angle_publ_flag
C1 N1 C8 111.7(3) . . ?
C1 N1 C9 124.7(3) . . ?
C8 N1 C9 123.5(3) . . ?
O3 N2 O4 122.8(3) . . ?
O3 N2 C12 120.2(3) . . ?
O4 N2 C12 117.0(3) . . ?
O1 C1 N1 125.3(3) . . ?
O1 C1 C2 128.7(3) . . ?
N1 C1 C2 106.0(2) . . ?
C3 C2 C1 130.9(3) . . ?
C3 C2 C7 120.9(3) . . ?
C7 C2 C1 108.2(3) . . ?
C2 C3 H3 121.1 . . ?
C2 C3 C4 117.8(3) . . ?
C4 C3 H3 121.1 . . ?
C3 C4 H4 119.4 . . ?
C5 C4 C3 121.3(3) . . ?
C5 C4 H4 119.4 . . ?
C4 C5 H5 119.6 . . ?
C4 C5 C6 120.9(3) . . ?
C6 C5 H5 119.6 . . ?
C5 C6 H6 121.1 . . ?
C7 C6 C5 117.7(3) . . ?
C7 C6 H6 121.1 . . ?
C2 C7 C8 107.9(3) . . ?
C6 C7 C2 121.4(3) . . ?
C6 C7 C8 130.7(3) . . ?
O2 C8 N1 124.3(3) . . ?
O2 C8 C7 129.5(3) . . ?
N1 C8 C7 106.1(3) . . ?
N1 C9 H9A 109.2 . . ?
N1 C9 H9B 109.2 . . ?
N1 C9 C10 112.1(3) . . ?
H9A C9 H9B 107.9 . . ?
C10 C9 H9A 109.2 . . ?
C10 C9 H9B 109.2 . . ?
C9 C10 H10A 109.3 . . ?
C9 C10 H10B 109.3 . . ?
H10A C10 H10B 107.9 . . ?
C11 C10 C9 111.7(3) . . ?
C11 C10 H10A 109.3 . . ?
C11 C10 H10B 109.3 . . ?
C10 C11 H11 118.2 . . ?
C12 C11 C10 123.5(3) . . ?
C12 C11 H11 118.2 . . ?
N2 C12 H12 118.3 . . ?
C11 C12 N2 123.3(3) . . ?
C11 C12 H12 118.3 . . ?

loop_
_geom_bond_atom_site_label_1
_geom_bond_atom_site_label_2
_geom_bond_distance
_geom_bond_site_symmetry_2
_geom_bond_publ_flag
O1 C1 1.212(3) . ?
O2 C8 1.210(3) . ?
O3 N2 1.211(3) . ?
O4 N2 1.214(3) . ?
N1 C1 1.390(4) . ?
N1 C8 1.392(4) . ?
N1 C9 1.454(4) . ?
N2 C12 1.446(4) . ?
C1 C2 1.485(4) . ?
C2 C3 1.374(4) . ?
C2 C7 1.383(4) . ?
C3 H3 0.9300 . ?
C3 C4 1.384(5) . ?
C4 H4 0.9300 . ?
C4 C5 1.375(5) . ?
C5 H5 0.9300 . ?
C5 C6 1.385(5) . ?
C6 H6 0.9300 . ?
C6 C7 1.374(4) . ?
C7 C8 1.486(4) . ?
C9 H9A 0.9700 . ?
C9 H9B 0.9700 . ?
C9 C10 1.510(4) . ?
C10 H10A 0.9700 . ?
C10 H10B 0.9700 . ?
C10 C11 1.494(5) . ?
C11 H11 0.9300 . ?
C11 C12 1.279(4) . ?
C12 H12 0.9300 . ?

loop_
_geom_torsion_atom_site_label_1
_geom_torsion_atom_site_label_2
_geom_torsion_atom_site_label_3
_geom_torsion_atom_site_label_4
_geom_torsion
_geom_torsion_site_symmetry_1
_geom_torsion_site_symmetry_2
_geom_torsion_site_symmetry_3
_geom_torsion_site_symmetry_4
_geom_torsion_publ_flag
O1 C1 C2 C3 -0.5(6) . . . . ?
O1 C1 C2 C7 178.6(3) . . . . ?
O3 N2 C12 C11 7.8(6) . . . . ?
O4 N2 C12 C11 -173.8(4) . . . . ?
N1 C1 C2 C3 -179.5(3) . . . . ?
N1 C1 C2 C7 -0.5(3) . . . . ?
N1 C9 C10 C11 175.7(3) . . . . ?
C1 N1 C8 O2 179.1(3) . . . . ?
C1 N1 C8 C7 -0.6(3) . . . . ?
C1 N1 C9 C10 104.8(3) . . . . ?
C1 C2 C3 C4 -180.0(3) . . . . ?
C1 C2 C7 C6 179.9(3) . . . . ?
C1 C2 C7 C8 0.1(3) . . . . ?
C2 C3 C4 C5 -0.9(5) . . . . ?
C2 C7 C8 O2 -179.4(3) . . . . ?
C2 C7 C8 N1 0.3(3) . . . . ?
C3 C2 C7 C6 -0.9(5) . . . . ?
C3 C2 C7 C8 179.2(3) . . . . ?
C3 C4 C5 C6 0.5(5) . . . . ?
C4 C5 C6 C7 -0.2(5) . . . . ?
C5 C6 C7 C2 0.5(5) . . . . ?
C5 C6 C7 C8 -179.8(3) . . . . ?
C6 C7 C8 O2 0.8(5) . . . . ?
C6 C7 C8 N1 -179.5(3) . . . . ?
C7 C2 C3 C4 1.1(5) . . . . ?
C8 N1 C1 O1 -178.4(3) . . . . ?
C8 N1 C1 C2 0.7(3) . . . . ?
C8 N1 C9 C10 -76.3(4) . . . . ?
C9 N1 C1 O1 0.6(5) . . . . ?
C9 N1 C1 C2 179.7(3) . . . . ?
C9 N1 C8 O2 0.1(5) . . . . ?
C9 N1 C8 C7 -179.6(3) . . . . ?
C9 C10 C11 C12 126.5(4) . . . . ?
C10 C11 C12 N2 176.5(3) . . . . ?
